data_7007982
loop_
_publ_author_name
'Britovsek, George J. P.'
'England, Jason'
'Spitzmesser, Stefan K.'
'White, Andrew J. P.'
'Williams, David J.'

_publ_section_title
;
 Synthesis of iron(II), manganese(II) cobalt(II) and ruthenium(II)
 complexes containing tridentate nitrogen ligands and their application
 in the catalytic oxidation of alkanes.
;
_journal_issue 5
_journal_name_full 'Dalton transactions (Cambridge, England : 2003)'
_journal_page_first 945
_journal_page_last 955
_journal_paper_doi 10.1039/b414813d
_journal_year 2005
_chemical_formula_moiety '[Mn(2)(OTf)2(H2O)]'
_chemical_formula_sum 'C28 H31 Cl2 F6 Mn N3 O7 S2'
_chemical_formula_weight 825.52
_chemical_name_systematic
;
?
;
_space_group_IT_number 14
_symmetry_cell_setting monoclinic
_symmetry_space_group_name_Hall '-P 2yn'
_symmetry_space_group_name_H-M 'P 1 21/n 1'
_atom_sites_solution_hydrogens geom
_atom_sites_solution_primary direct
_atom_sites_solution_secondary difmap
_audit_creation_method SHELXL-97
_cell_angle_alpha 90.00
_cell_angle_beta 91.068(8)
_cell_angle_gamma 90.00
_cell_formula_units_Z 4
_cell_length_a 12.9005(16)
_cell_length_b 12.7266(16)
_cell_length_c 22.4334(17)
_cell_measurement_reflns_used 27
_cell_measurement_temperature 203(2)
_cell_measurement_theta_max 12.50
_cell_measurement_theta_min 5.05
_cell_volume 3682.5(7)
_computing_cell_refinement 'Bruker XSCANS'
_computing_data_collection 'Bruker XSCANS'
_computing_data_reduction 'Bruker SHELXTL'
_computing_molecular_graphics 'Bruker SHELXTL'
_computing_publication_material 'Bruker SHELXTL'
_computing_structure_refinement 'SHELXL-97 (Sheldrick, 1997)'
_computing_structure_solution 'SHELXS-97 (Sheldrick, 1990)'
_diffrn_ambient_temperature 203(2)
_diffrn_measured_fraction_theta_full 1.000
_diffrn_measured_fraction_theta_max 1.000
_diffrn_measurement_device_type 'Bruker P4'
_diffrn_measurement_method '\w scans'
_diffrn_radiation_monochromator graphite
_diffrn_radiation_source 'fine-focus sealed tube'
_diffrn_radiation_type MoK\a
_diffrn_radiation_wavelength 0.71073
_diffrn_reflns_av_R_equivalents 0.0241
_diffrn_reflns_av_sigmaI/netI 0.0606
_diffrn_reflns_limit_h_max 15
_diffrn_reflns_limit_h_min 0
_diffrn_reflns_limit_k_max 15
_diffrn_reflns_limit_k_min 0
_diffrn_reflns_limit_l_max 26
_diffrn_reflns_limit_l_min -26
_diffrn_reflns_number 6797
_diffrn_reflns_theta_full 25.00
_diffrn_reflns_theta_max 25.00
_diffrn_reflns_theta_min 1.82
_diffrn_standards_decay_% 5.94
_diffrn_standards_interval_count 97
_diffrn_standards_number 3
_exptl_absorpt_coefficient_mu 0.693
_exptl_absorpt_correction_T_max 0.8198
_exptl_absorpt_correction_T_min 0.7439
_exptl_absorpt_correction_type Ellipsoidal
_exptl_crystal_colour Orange/yellow
_exptl_crystal_density_diffrn 1.489
_exptl_crystal_density_method 'not measured'
_exptl_crystal_description prisms
_exptl_crystal_F_000 1684
_exptl_crystal_size_max 0.50
_exptl_crystal_size_mid 0.37
_exptl_crystal_size_min 0.20
_refine_diff_density_max 0.409
_refine_diff_density_min -0.569
_refine_diff_density_rms 0.067
_refine_ls_extinction_method none
_refine_ls_goodness_of_fit_ref 1.018
_refine_ls_hydrogen_treatment mixed
_refine_ls_matrix_type full
_refine_ls_number_parameters 469
_refine_ls_number_reflns 6487
_refine_ls_number_restraints 13
_refine_ls_restrained_S_all 1.022
_refine_ls_R_factor_all 0.0834
_refine_ls_R_factor_gt 0.0501
_refine_ls_shift/su_max 0.001
_refine_ls_shift/su_mean 0.000
_refine_ls_structure_factor_coef Fsqd
_refine_ls_weighting_details 'calc w=1/[\s^2^(Fo^2^)+(0.0614P)^2^+0.0000P] where P=(Fo^2^+2Fc^2^)/3'
_refine_ls_weighting_scheme calc
_refine_ls_wR_factor_gt 0.1126
_refine_ls_wR_factor_ref 0.1241
_reflns_number_gt 4511
_reflns_number_total 6487
_reflns_threshold_expression >2sigma(I)
_cod_data_source_file b414813d.txt
_cod_data_source_block '[Mn(2)(OTf)2(H2O)]'
_cod_depositor_comments
;
The following automatic conversions were performed:
'_symmetry_cell_setting' value 'Monoclinic' changed to 'monoclinic'
according to '/home/saulius/struct/CIF-dictionaries/cif_core.dic'
dictionary named 'cif_core.dic' version 2.4.1 from 2010-06-29.

Automatic conversion script
Id: cif_fix_enum 1527 2010-12-29 10:47:43Z saulius 
;
_cod_original_sg_symbol_H-M P2(1)/n
_cod_database_code 7007982

loop_
_symmetry_equiv_pos_as_xyz
'x, y, z'
'-x+1/2, y+1/2, -z+1/2'
'-x, -y, -z'
'x-1/2, -y-1/2, z-1/2'

loop_
_atom_site_label
_atom_site_type_symbol
_atom_site_fract_x
_atom_site_fract_y
_atom_site_fract_z
_atom_site_U_iso_or_equiv
_atom_site_adp_type
_atom_site_occupancy
_atom_site_symmetry_multiplicity
_atom_site_calc_flag
_atom_site_refinement_flags
_atom_site_disorder_assembly
_atom_site_disorder_group
Mn Mn 0.44627(4) 0.32219(4) 0.64488(2) 0.02652(13) Uani 1 1 d . . .
N1 N 0.4009(2) 0.16181(19) 0.62174(11) 0.0262(5) Uani 1 1 d . . .
C2 C 0.4744(3) 0.0944(2) 0.60579(13) 0.0275(6) Uani 1 1 d . . .
C3 C 0.4482(3) -0.0021(3) 0.58026(15) 0.0350(8) Uani 1 1 d . . .
H3A H 0.5003 -0.0489 0.5684 0.042 Uiso 1 1 calc R . .
C4 C 0.3455(3) -0.0281(3) 0.57257(17) 0.0397(8) Uani 1 1 d . . .
H4A H 0.3269 -0.0931 0.5557 0.048 Uiso 1 1 calc R . .
C5 C 0.2694(3) 0.0419(3) 0.58975(16) 0.0361(8) Uani 1 1 d . . .
H5A H 0.1988 0.0247 0.5856 0.043 Uiso 1 1 calc R . .
C6 C 0.3005(3) 0.1384(3) 0.61331(13) 0.0277(6) Uani 1 1 d . . .
C7 C 0.5831(3) 0.1295(3) 0.61913(14) 0.0299(7) Uani 1 1 d . . .
N7 N 0.5939(2) 0.2209(2) 0.64256(12) 0.0298(6) Uani 1 1 d . . .
C8 C 0.6703(3) 0.0554(3) 0.6059(2) 0.0483(10) Uani 1 1 d . . .
H8A H 0.7360 0.0896 0.6147 0.072 Uiso 1 1 calc R . .
H8B H 0.6670 0.0356 0.5642 0.072 Uiso 1 1 calc R . .
H8C H 0.6642 -0.0070 0.6305 0.072 Uiso 1 1 calc R . .
C9 C 0.2268(3) 0.2229(2) 0.63224(14) 0.0276(6) Uani 1 1 d . . .
N9 N 0.2690(2) 0.3092(2) 0.65014(12) 0.0287(6) Uani 1 1 d . . .
C10 C 0.1127(3) 0.2008(3) 0.62910(18) 0.0401(8) Uani 1 1 d . . .
H10A H 0.0747 0.2645 0.6380 0.060 Uiso 1 1 calc R . .
H10B H 0.0959 0.1469 0.6579 0.060 Uiso 1 1 calc R . .
H10C H 0.0937 0.1767 0.5893 0.060 Uiso 1 1 calc R . .
C11 C 0.6947(3) 0.2547(3) 0.66423(17) 0.0378(8) Uani 1 1 d . . .
C12 C 0.7490(3) 0.3297(3) 0.6315(2) 0.0500(10) Uani 1 1 d . . .
C13 C 0.8438(4) 0.3648(4) 0.6554(3) 0.0726(16) Uani 1 1 d . . .
H13A H 0.8824 0.4145 0.6341 0.087 Uiso 1 1 calc R . .
C14 C 0.8815(4) 0.3290(5) 0.7086(3) 0.0793(18) Uani 1 1 d . . .
H14A H 0.9449 0.3545 0.7239 0.095 Uiso 1 1 calc R . .
C15 C 0.8261(4) 0.2546(5) 0.7403(3) 0.0692(15) Uani 1 1 d . . .
H15A H 0.8534 0.2290 0.7766 0.083 Uiso 1 1 calc R . .
C16 C 0.7315(3) 0.2175(4) 0.71936(19) 0.0490(10) Uani 1 1 d . . .
C17 C 0.7091(4) 0.3679(4) 0.5722(3) 0.0682(14) Uani 1 1 d . . .
H17A H 0.7040 0.3092 0.5447 0.102 Uiso 1 1 calc R . .
H17B H 0.7563 0.4200 0.5566 0.102 Uiso 1 1 calc R . .
H17C H 0.6411 0.3991 0.5769 0.102 Uiso 1 1 calc R . .
C18 C 0.6718(4) 0.1385(4) 0.7553(2) 0.0602(12) Uani 1 1 d . . .
H18A H 0.7079 0.1258 0.7929 0.090 Uiso 1 1 calc R . .
H18B H 0.6659 0.0732 0.7332 0.090 Uiso 1 1 calc R . .
H18C H 0.6030 0.1658 0.7629 0.090 Uiso 1 1 calc R . .
C19 C 0.2078(2) 0.3923(3) 0.67458(15) 0.0298(7) Uani 1 1 d . . .
C20 C 0.1733(3) 0.3838(3) 0.73317(16) 0.0341(7) Uani 1 1 d . . .
C21 C 0.1255(3) 0.4723(3) 0.75766(18) 0.0451(9) Uani 1 1 d . . .
H21A H 0.1025 0.4693 0.7971 0.054 Uiso 1 1 calc R . .
C22 C 0.1112(3) 0.5633(3) 0.7257(2) 0.0529(11) Uani 1 1 d . . .
H22A H 0.0799 0.6219 0.7434 0.063 Uiso 1 1 calc R . .
C23 C 0.1427(4) 0.5682(3) 0.6682(2) 0.0523(10) Uani 1 1 d . . .
H23A H 0.1308 0.6302 0.6463 0.063 Uiso 1 1 calc R . .
C24 C 0.1919(3) 0.4840(3) 0.64076(18) 0.0413(8) Uani 1 1 d . . .
C25 C 0.1862(3) 0.2858(3) 0.76937(17) 0.0458(9) Uani 1 1 d . . .
H25A H 0.1355 0.2341 0.7563 0.069 Uiso 1 1 calc R . .
H25B H 0.1762 0.3018 0.8111 0.069 Uiso 1 1 calc R . .
H25C H 0.2555 0.2579 0.7642 0.069 Uiso 1 1 calc R . .
C26 C 0.2245(4) 0.4909(4) 0.5769(2) 0.0571(11) Uani 1 1 d . . .
H26A H 0.1823 0.4437 0.5527 0.086 Uiso 1 1 calc R . .
H26B H 0.2968 0.4712 0.5740 0.086 Uiso 1 1 calc R . .
H26C H 0.2152 0.5624 0.5627 0.086 Uiso 1 1 calc R . .
S30 S 0.45199(7) 0.41695(8) 0.78627(4) 0.0387(2) Uani 1 1 d . . .
O31 O 0.4611(2) 0.33375(19) 0.74202(10) 0.0377(5) Uani 1 1 d . . .
O32 O 0.4263(3) 0.5175(2) 0.76096(14) 0.0625(9) Uani 1 1 d . . .
O33 O 0.3953(3) 0.3884(3) 0.83769(13) 0.0612(8) Uani 1 1 d . . .
C30 C 0.5839(4) 0.4342(5) 0.8140(2) 0.0664(14) Uani 1 1 d . . .
F31 F 0.5865(3) 0.5090(4) 0.8550(2) 0.1174(18) Uani 1 1 d . . .
F32 F 0.6185(3) 0.3467(4) 0.83954(19) 0.1077(15) Uani 1 1 d . . .
F33 F 0.6469(3) 0.4579(4) 0.7711(2) 0.1109(16) Uani 1 1 d . . .
S40 S 0.47165(9) 0.30693(7) 0.48783(4) 0.0433(2) Uani 1 1 d . . .
O41 O 0.4395(2) 0.3474(2) 0.54492(11) 0.0431(6) Uani 1 1 d . . .
O42 O 0.5219(3) 0.2067(2) 0.49154(14) 0.0624(9) Uani 1 1 d . . .
O43 O 0.5195(3) 0.3832(3) 0.45078(14) 0.0708(10) Uani 1 1 d . . .
C40 C 0.3487(5) 0.2776(4) 0.4498(2) 0.0663(14) Uani 1 1 d . . .
F41 F 0.3652(4) 0.2340(3) 0.39694(14) 0.1052(14) Uani 1 1 d . . .
F42 F 0.2937(3) 0.3634(3) 0.44028(18) 0.0978(12) Uani 1 1 d . . .
F43 F 0.2926(4) 0.2109(4) 0.48055(18) 0.1126(16) Uani 1 1 d . . .
O50 O 0.4768(3) 0.4846(2) 0.64400(13) 0.0512(8) Uani 1 1 d D . .
H50A H 0.469(5) 0.524(4) 0.6769(15) 0.076(17) Uiso 1 1 d D . .
H50B H 0.472(5) 0.529(5) 0.611(3) 0.09(2) Uiso 1 1 d . . .
C60 C -0.0930(13) 0.2259(11) 0.4747(8) 0.157(7) Uani 0.75 1 d PU A 1
H60A H -0.1599 0.2614 0.4785 0.189 Uiso 0.75 1 calc PR A 1
H60B H -0.0894 0.2017 0.4333 0.189 Uiso 0.75 1 calc PR A 1
Cl1 Cl -0.0972(3) 0.1317(4) 0.51193(14) 0.1227(12) Uani 0.75 1 d P A 1
Cl2 Cl 0.0062(3) 0.3264(3) 0.48406(17) 0.1723(14) Uani 1 1 d . . .
C60' C -0.0121(18) 0.2079(17) 0.4622(10) 0.061(5) Uiso 0.25 1 d P A 2
H60C H -0.0735 0.2148 0.4361 0.073 Uiso 0.25 1 calc PR A 2
H60D H 0.0456 0.1971 0.4351 0.073 Uiso 0.25 1 calc PR A 2
Cl1' Cl -0.026(2) 0.101(2) 0.4880(10) 0.263(11) Uani 0.25 1 d PU A 2

loop_
_atom_site_aniso_label
_atom_site_aniso_U_11
_atom_site_aniso_U_22
_atom_site_aniso_U_33
_atom_site_aniso_U_23
_atom_site_aniso_U_13
_atom_site_aniso_U_12
Mn 0.0300(2) 0.0205(2) 0.0291(2) -0.00287(19) 0.00266(17) -0.0001(2)
N1 0.0306(14) 0.0229(13) 0.0250(12) 0.0006(10) -0.0010(10) 0.0008(11)
C2 0.0376(17) 0.0232(14) 0.0219(14) 0.0011(12) 0.0037(12) 0.0037(13)
C3 0.044(2) 0.0264(16) 0.0346(18) -0.0052(13) 0.0053(15) 0.0036(14)
C4 0.052(2) 0.0259(16) 0.0408(19) -0.0104(14) -0.0016(16) -0.0055(15)
C5 0.0368(19) 0.0317(17) 0.0396(19) -0.0037(14) -0.0032(15) -0.0039(14)
C6 0.0343(17) 0.0278(15) 0.0210(14) -0.0005(12) 0.0000(12) -0.0023(13)
C7 0.0331(17) 0.0292(16) 0.0274(15) -0.0023(13) 0.0042(13) 0.0055(14)
N7 0.0281(14) 0.0288(13) 0.0325(14) -0.0009(11) 0.0003(11) 0.0013(11)
C8 0.040(2) 0.044(2) 0.061(3) -0.0159(19) 0.0018(18) 0.0135(18)
C9 0.0298(16) 0.0280(15) 0.0248(15) 0.0029(12) 0.0006(12) 0.0006(13)
N9 0.0297(13) 0.0290(13) 0.0275(13) -0.0019(11) 0.0016(10) 0.0021(11)
C10 0.0306(18) 0.041(2) 0.048(2) -0.0060(16) -0.0036(15) -0.0027(15)
C11 0.0266(17) 0.0391(19) 0.048(2) -0.0111(16) 0.0015(15) 0.0013(14)
C12 0.035(2) 0.047(2) 0.069(3) -0.015(2) 0.0136(18) -0.0069(17)
C13 0.037(2) 0.067(3) 0.114(5) -0.024(3) 0.018(3) -0.017(2)
C14 0.033(2) 0.104(4) 0.100(4) -0.049(4) -0.007(3) -0.006(3)
C15 0.041(2) 0.098(4) 0.069(3) -0.027(3) -0.013(2) 0.012(3)
C16 0.037(2) 0.060(2) 0.050(2) -0.0176(19) -0.0053(17) 0.0087(18)
C17 0.056(3) 0.063(3) 0.086(4) 0.018(3) 0.021(3) -0.007(2)
C18 0.059(3) 0.076(3) 0.046(2) 0.007(2) -0.009(2) 0.007(2)
C19 0.0237(15) 0.0294(16) 0.0361(17) -0.0070(13) -0.0019(13) 0.0020(13)
C20 0.0237(16) 0.0413(19) 0.0373(18) -0.0076(15) 0.0002(13) -0.0015(14)
C21 0.036(2) 0.054(2) 0.045(2) -0.0220(18) 0.0060(16) -0.0006(17)
C22 0.045(2) 0.046(2) 0.068(3) -0.021(2) 0.002(2) 0.0122(18)
C23 0.054(2) 0.0344(19) 0.068(3) -0.0016(18) -0.003(2) 0.0157(18)
C24 0.041(2) 0.0359(19) 0.047(2) 0.0008(16) 0.0010(16) 0.0074(16)
C25 0.050(2) 0.051(2) 0.0372(19) -0.0010(16) 0.0067(17) -0.0015(18)
C26 0.067(3) 0.053(2) 0.052(2) 0.014(2) 0.008(2) 0.024(2)
S30 0.0393(5) 0.0453(5) 0.0315(4) -0.0096(4) -0.0001(3) 0.0000(4)
O31 0.0477(14) 0.0346(13) 0.0308(12) -0.0017(10) -0.0009(10) -0.0025(11)
O32 0.092(3) 0.0458(16) 0.0499(17) -0.0145(13) 0.0020(16) 0.0133(17)
O33 0.0546(18) 0.093(2) 0.0366(15) -0.0091(15) 0.0056(13) -0.0055(17)
C30 0.044(2) 0.083(4) 0.071(3) -0.038(3) -0.006(2) 0.000(2)
F31 0.064(2) 0.149(4) 0.138(4) -0.103(3) -0.023(2) -0.003(2)
F32 0.080(2) 0.140(4) 0.101(3) -0.036(3) -0.045(2) 0.042(2)
F33 0.0560(19) 0.130(3) 0.148(4) -0.056(3) 0.033(2) -0.039(2)
S40 0.0763(7) 0.0272(4) 0.0269(4) 0.0003(3) 0.0096(4) 0.0034(4)
O41 0.0667(18) 0.0359(13) 0.0268(12) -0.0027(10) 0.0063(11) 0.0057(12)
O42 0.106(3) 0.0369(15) 0.0451(16) -0.0077(12) 0.0095(17) 0.0210(16)
O43 0.113(3) 0.0543(19) 0.0456(17) 0.0136(14) 0.0193(18) -0.0111(19)
C40 0.111(4) 0.049(2) 0.039(2) 0.0022(19) -0.011(3) 0.001(3)
F41 0.173(4) 0.094(2) 0.0479(17) -0.0245(17) -0.032(2) 0.006(3)
F42 0.114(3) 0.084(2) 0.093(2) 0.0010(19) -0.037(2) 0.020(2)
F43 0.131(3) 0.123(3) 0.083(2) 0.033(2) -0.035(2) -0.070(3)
O50 0.093(2) 0.0252(12) 0.0358(14) -0.0003(11) 0.0047(14) -0.0091(13)
C60 0.156(13) 0.109(9) 0.203(16) -0.054(10) -0.083(12) 0.047(9)
Cl1 0.117(2) 0.164(3) 0.0861(17) 0.0111(18) -0.0278(16) -0.049(2)
Cl2 0.161(3) 0.172(3) 0.181(3) 0.049(2) -0.069(2) -0.023(2)
Cl1' 0.271(18) 0.338(19) 0.178(13) -0.063(14) -0.094(13) -0.032(16)

loop_
_atom_type_symbol
_atom_type_description
_atom_type_scat_dispersion_real
_atom_type_scat_dispersion_imag
_atom_type_scat_source
C C 0.0033 0.0016 'International Tables Vol C Tables 4.2.6.8 and 6.1.1.4'
H H 0.0000 0.0000 'International Tables Vol C Tables 4.2.6.8 and 6.1.1.4'
N N 0.0061 0.0033 'International Tables Vol C Tables 4.2.6.8 and 6.1.1.4'
O O 0.0106 0.0060 'International Tables Vol C Tables 4.2.6.8 and 6.1.1.4'
F F 0.0171 0.0103 'International Tables Vol C Tables 4.2.6.8 and 6.1.1.4'
S S 0.1246 0.1234 'International Tables Vol C Tables 4.2.6.8 and 6.1.1.4'
Cl Cl 0.1484 0.1585 'International Tables Vol C Tables 4.2.6.8 and 6.1.1.4'
Mn Mn 0.3368 0.7283 'International Tables Vol C Tables 4.2.6.8 and 6.1.1.4'

loop_
_geom_angle_atom_site_label_1
_geom_angle_atom_site_label_2
_geom_angle_atom_site_label_3
_geom_angle
_geom_angle_site_symmetry_1
_geom_angle_site_symmetry_3
_geom_angle_publ_flag
O50 Mn N1 164.89(11) . . ?
O50 Mn O31 86.01(10) . . ?
N1 Mn O31 108.52(9) . . ?
O50 Mn O41 81.67(10) . . ?
N1 Mn O41 83.80(9) . . ?
O31 Mn O41 167.67(9) . . ?
O50 Mn N9 104.96(12) . . ?
N1 Mn N9 71.47(10) . . ?
O31 Mn N9 91.29(10) . . ?
O41 Mn N9 92.36(10) . . ?
O50 Mn N7 113.25(12) . . ?
N1 Mn N7 71.90(10) . . ?
O31 Mn N7 90.17(10) . . ?
O41 Mn N7 94.22(10) . . ?
N9 Mn N7 141.78(10) . . ?
C2 N1 C6 120.7(3) . . ?
C2 N1 Mn 118.5(2) . . ?
C6 N1 Mn 119.7(2) . . ?
N1 C2 C3 120.6(3) . . ?
N1 C2 C7 115.0(3) . . ?
C3 C2 C7 124.4(3) . . ?
C4 C3 C2 119.3(3) . . ?
C3 C4 C5 119.8(3) . . ?
C4 C5 C6 118.1(3) . . ?
N1 C6 C5 121.4(3) . . ?
N1 C6 C9 114.6(3) . . ?
C5 C6 C9 124.0(3) . . ?
N7 C7 C2 116.6(3) . . ?
N7 C7 C8 125.0(3) . . ?
C2 C7 C8 118.4(3) . . ?
C7 N7 C11 119.9(3) . . ?
C7 N7 Mn 115.7(2) . . ?
C11 N7 Mn 124.4(2) . . ?
N9 C9 C10 125.8(3) . . ?
N9 C9 C6 115.7(3) . . ?
C10 C9 C6 118.6(3) . . ?
C9 N9 C19 121.0(3) . . ?
C9 N9 Mn 117.5(2) . . ?
C19 N9 Mn 121.5(2) . . ?
C16 C11 C12 122.0(4) . . ?
C16 C11 N7 119.0(4) . . ?
C12 C11 N7 118.8(4) . . ?
C11 C12 C13 117.3(5) . . ?
C11 C12 C17 121.3(4) . . ?
C13 C12 C17 121.4(5) . . ?
C14 C13 C12 121.7(5) . . ?
C13 C14 C15 119.9(4) . . ?
C16 C15 C14 121.2(5) . . ?
C15 C16 C11 117.9(5) . . ?
C15 C16 C18 120.2(5) . . ?
C11 C16 C18 122.0(4) . . ?
C20 C19 C24 121.8(3) . . ?
C20 C19 N9 119.2(3) . . ?
C24 C19 N9 118.8(3) . . ?
C19 C20 C21 117.1(4) . . ?
C19 C20 C25 122.7(3) . . ?
C21 C20 C25 120.2(3) . . ?
C22 C21 C20 122.0(4) . . ?
C23 C22 C21 119.6(4) . . ?
C22 C23 C24 122.0(4) . . ?
C23 C24 C19 117.5(4) . . ?
C23 C24 C26 120.9(4) . . ?
C19 C24 C26 121.6(3) . . ?
O33 S30 O32 115.4(2) . . ?
O33 S30 O31 114.53(19) . . ?
O32 S30 O31 113.52(16) . . ?
O33 S30 C30 104.2(2) . . ?
O32 S30 C30 103.7(3) . . ?
O31 S30 C30 103.54(19) . . ?
S30 O31 Mn 136.05(15) . . ?
F33 C30 F31 109.8(5) . . ?
F33 C30 F32 107.6(5) . . ?
F31 C30 F32 107.4(5) . . ?
F33 C30 S30 111.5(4) . . ?
F31 C30 S30 109.7(3) . . ?
F32 C30 S30 110.7(4) . . ?
O43 S40 O42 116.1(2) . . ?
O43 S40 O41 114.04(19) . . ?
O42 S40 O41 113.72(17) . . ?
O43 S40 C40 104.4(2) . . ?
O42 S40 C40 103.5(2) . . ?
O41 S40 C40 103.0(2) . . ?
S40 O41 Mn 144.93(17) . . ?
F42 C40 F43 108.6(6) . . ?
F42 C40 F41 107.2(4) . . ?
F43 C40 F41 107.3(5) . . ?
F42 C40 S40 111.5(4) . . ?
F43 C40 S40 111.6(3) . . ?
F41 C40 S40 110.5(5) . . ?
Cl1 C60 Cl2 122.9(8) . . ?
C60' Cl2 C60 37.2(9) . . ?
Cl1' C60' Cl2 139.3(17) . . ?

loop_
_geom_bond_atom_site_label_1
_geom_bond_atom_site_label_2
_geom_bond_distance
_geom_bond_site_symmetry_2
_geom_bond_publ_flag
Mn O50 2.104(3) . ?
Mn N1 2.183(3) . ?
Mn O31 2.189(2) . ?
Mn O41 2.266(3) . ?
Mn N9 2.298(3) . ?
Mn N7 2.301(3) . ?
N1 C2 1.333(4) . ?
N1 C6 1.338(4) . ?
C2 C3 1.394(5) . ?
C2 C7 1.496(5) . ?
C3 C4 1.373(6) . ?
C4 C5 1.385(5) . ?
C5 C6 1.393(5) . ?
C6 C9 1.502(5) . ?
C7 N7 1.283(4) . ?
C7 C8 1.502(5) . ?
N7 C11 1.445(5) . ?
C9 N9 1.286(4) . ?
C9 C10 1.499(5) . ?
N9 C19 1.436(4) . ?
C11 C16 1.399(6) . ?
C11 C12 1.400(6) . ?
C12 C13 1.401(7) . ?
C12 C17 1.498(7) . ?
C13 C14 1.358(9) . ?
C14 C15 1.390(9) . ?
C15 C16 1.383(7) . ?
C16 C18 1.508(7) . ?
C19 C20 1.400(5) . ?
C19 C24 1.405(5) . ?
C20 C21 1.402(5) . ?
C20 C25 1.496(6) . ?
C21 C22 1.373(7) . ?
C22 C23 1.361(7) . ?
C23 C24 1.395(6) . ?
C24 C26 1.503(6) . ?
S30 O33 1.425(3) . ?
S30 O32 1.436(3) . ?
S30 O31 1.458(3) . ?
S30 C30 1.814(5) . ?
C30 F33 1.307(7) . ?
C30 F31 1.324(6) . ?
C30 F32 1.325(7) . ?
S40 O43 1.426(3) . ?
S40 O42 1.432(3) . ?
S40 O41 1.448(3) . ?
S40 C40 1.826(6) . ?
C40 F42 1.318(7) . ?
C40 F43 1.319(7) . ?
C40 F41 1.329(6) . ?
C60 Cl1 1.463(17) . ?
C60 Cl2 1.819(16) . ?
Cl2 C60' 1.60(2) . ?
C60' Cl1' 1.49(3) . ?
